data_4334970
loop_
_publ_author_name
'Masaaki Towatari'
'Koshiro Nishi'
'Takeshi Fujinami'
'Naohide Matsumoto'
'Yukinari Sunatsuki'
'Masaaki Kojima'
'Naotaka Mochida'
'Takayuki Ishida'
'Nazzareno Re'
'Jerzy Mrozinski'

_publ_contact_author_email naohide@aster.sci.kumamoto-u.ac.jp
_publ_contact_author_fax +81-96-342-3390
_publ_contact_author_name 'Naohide Matsumoto'
_publ_contact_author_phone +81-96-342-3390
_publ_section_title
;
 Syntheses, Structures, and Magnetic Properties of Acetato- and
 Diphenolato-Bridged 3d-4f Binuclear Complexes
 [M(3-MeOsaltn)(MeOH)x(ac)Ln(hfac)2] (M = ZnII, CuII, NiII, CoII; Ln =
 LaIII, GdIII, TbIII, DyIII; 3-MeOsaltn
 =N,N'-Bis(3-methoxy-2-oxybenzylidene)-1,3-propanediaminato; ac = Acetato;
 hfac = Hexafluoroacetylacetonato;x= 0 or 1)
;
_journal_name_full 'Inorganic Chemistry'
_journal_page_first 6160
_journal_page_last 6178
_journal_paper_doi 10.1021/ic400594u
_journal_volume 52
_journal_year 2013
_chemical_formula_moiety 'C33 H33 F12 Gd N2 Ni O12'
_chemical_formula_sum 'C33 H33 F12 Gd N2 Ni O12'
_chemical_formula_weight 1093.56
_space_group_IT_number 14
_symmetry_cell_setting monoclinic
_symmetry_Int_Tables_number 14
_symmetry_space_group_name_Hall '-P 2ybc'
_symmetry_space_group_name_H-M 'P 1 21/c 1'
_atom_sites_solution_hydrogens geom
_atom_sites_solution_primary direct
_atom_sites_solution_secondary difmap
_cell_angle_alpha 90.0000
_cell_angle_beta 110.2960(11)
_cell_angle_gamma 90.0000
_cell_formula_units_Z 4
_cell_length_a 17.0843(7)
_cell_length_b 12.7041(7)
_cell_length_c 19.5631(8)
_cell_measurement_reflns_used 24830
_cell_measurement_temperature 100
_cell_measurement_theta_max 27.48
_cell_measurement_theta_min 3.00
_cell_volume 3982.4(3)
_computing_cell_refinement 'RAPID AUTO'
_computing_data_collection 'RAPID AUTO (Rigaku, ????)'
_computing_data_reduction 'RAPID AUTO'
_computing_molecular_graphics 'CrystalStructure 4.0'
_computing_publication_material 'CrystalStructure 4.0 (Rigaku, 2010)'
_computing_structure_refinement 'CRYSTALS (Carruthers, et al., 1999)'
_computing_structure_solution 'SIR92 (Altomare, et al., 1994)'
_diffrn_ambient_temperature 100
_diffrn_detector_area_resol_mean 10.000
_diffrn_measured_fraction_theta_full 0.986
_diffrn_measured_fraction_theta_max 0.986
_diffrn_measurement_device_type 'Rigaku R-AXIS RAPID'
_diffrn_measurement_method \w
_diffrn_radiation_type 'Mo K\a'
_diffrn_radiation_wavelength 0.71075
_diffrn_reflns_av_R_equivalents 0.0578
_diffrn_reflns_limit_h_max 22
_diffrn_reflns_limit_h_min -20
_diffrn_reflns_limit_k_max 16
_diffrn_reflns_limit_k_min -16
_diffrn_reflns_limit_l_max 22
_diffrn_reflns_limit_l_min -25
_diffrn_reflns_number 36268
_diffrn_reflns_theta_full 27.48
_diffrn_reflns_theta_max 27.48
_diffrn_standards_number 0
_exptl_absorpt_coefficient_mu 2.246
_exptl_absorpt_correction_T_max 0.837
_exptl_absorpt_correction_T_min 0.603
_exptl_absorpt_correction_type multi-scan
_exptl_absorpt_process_details 'ABSCOR (Rigaku, 1995)'
_exptl_crystal_colour purple
_exptl_crystal_density_diffrn 1.824
_exptl_crystal_description platelet
_exptl_crystal_F_000 2164.00
_exptl_crystal_size_max 0.234
_exptl_crystal_size_mid 0.143
_exptl_crystal_size_min 0.079
_refine_diff_density_max 1.980
_refine_diff_density_min -2.410
_refine_ls_extinction_method none
_refine_ls_goodness_of_fit_ref 1.005
_refine_ls_hydrogen_treatment constr
_refine_ls_number_parameters 575
_refine_ls_number_reflns 7157
_refine_ls_R_factor_gt 0.0498
_refine_ls_shift/su_max 0.000
_refine_ls_structure_factor_coef Fsqd
_refine_ls_weighting_details 'w = 1/[0.0037Fo^2^ + 1.0000\s(Fo^2^)]/(4Fo^2^)'
_refine_ls_weighting_scheme calc
_refine_ls_wR_factor_ref 0.1490
_reflns_number_gt 7157
_reflns_number_total 9013
_reflns_threshold_expression F^2^>2.0\s(F^2^)
_cod_data_source_file ic400594u_si_002_11.cif
_cod_data_source_block Ni-Gd121224
_cod_database_code 4334970

loop_
_symmetry_equiv_pos_site_id
_symmetry_equiv_pos_as_xyz
1 +X,+Y,+Z
2 -X,1/2+Y,1/2-Z
3 -X,-Y,-Z
4 +X,1/2-Y,1/2+Z

loop_
_atom_site_label
_atom_site_type_symbol
_atom_site_fract_x
_atom_site_fract_y
_atom_site_fract_z
_atom_site_U_iso_or_equiv
_atom_site_adp_type
_atom_site_occupancy
_atom_site_symmetry_multiplicity
_atom_site_calc_flag
_atom_site_refinement_flags
Gd1 Gd 0.246020(10) 0.19973(2) 0.731350(10) 0.02130(9) Uani 1.0 4 d .
Ni1 Ni 0.43465(4) 0.32239(5) 0.78611(3) 0.01883(16) Uani 1.0 4 d .
F1 F 0.1649(7) 0.1162(9) 0.9442(6) 0.067(3) Uiso 0.5000 4 d .
F2 F 0.1299(6) -0.0498(7) 0.9229(5) 0.040(2) Uiso 0.5000 4 d .
F3 F 0.0475(6) 0.0865(8) 0.8687(6) 0.066(3) Uiso 0.5000 4 d .
F4 F 0.2025(5) 0.0857(7) 0.9592(5) 0.0480(19) Uiso 0.5000 4 d .
F5 F 0.1036(7) -0.0319(9) 0.9130(6) 0.061(3) Uiso 0.5000 4 d .
F6 F 0.0792(7) 0.1247(9) 0.8960(6) 0.075(3) Uiso 0.5000 4 d .
F7 F 0.0651(5) -0.1141(6) 0.6171(4) 0.0633(19) Uiso 0.6000 4 d .
F8 F 0.1083(5) -0.2199(6) 0.7067(5) 0.0615(19) Uiso 0.6000 4 d .
F9 F 0.1875(5) -0.1782(6) 0.6497(4) 0.043(3) Uiso 0.6000 4 d .
F10 F 0.0760(8) -0.1879(9) 0.6700(7) 0.060(3) Uiso 0.4000 4 d .
F11 F 0.2011(8) -0.2360(11) 0.7389(7) 0.075(4) Uiso 0.4000 4 d .
F12 F 0.1816(7) -0.1619(10) 0.6300(7) 0.039(3) Uiso 0.4000 4 d .
F13 F -0.0727(3) 0.2192(4) 0.6345(3) 0.0564(13) Uani 1.0 4 d .
F14 F -0.0862(3) 0.2586(4) 0.5247(2) 0.0535(12) Uani 1.0 4 d .
F15 F -0.0367(3) 0.1082(3) 0.5687(3) 0.0584(12) Uani 1.0 4 d .
F16 F 0.0830(2) 0.5589(3) 0.5571(2) 0.0536(12) Uani 1.0 4 d .
F17 F 0.1630(4) 0.5727(3) 0.6689(3) 0.0660(14) Uani 1.0 4 d .
F18 F 0.2146(3) 0.5413(4) 0.5865(3) 0.0553(12) Uani 1.0 4 d .
O1 O 0.1677(2) 0.3444(3) 0.78487(19) 0.0265(10) Uani 1.0 4 d .
O2 O 0.3266(2) 0.3296(3) 0.80844(18) 0.0202(9) Uani 1.0 4 d .
O3 O 0.3649(2) 0.2297(3) 0.70216(17) 0.0208(9) Uani 1.0 4 d .
O4 O 0.2383(3) 0.1577(3) 0.59703(18) 0.0273(10) Uani 1.0 4 d .
O5 O 0.3546(2) 0.1041(3) 0.81465(19) 0.0265(10) Uani 1.0 4 d .
O6 O 0.4747(3) 0.1945(3) 0.8547(2) 0.0236(10) Uani 1.0 4 d .
O7 O 0.3797(2) 0.4478(3) 0.70767(18) 0.0243(9) Uani 1.0 4 d .
O8 O 0.1898(3) 0.1348(4) 0.8191(2) 0.0349(11) Uani 1.0 4 d .
O9 O 0.2048(3) 0.0184(3) 0.7008(2) 0.0308(11) Uani 1.0 4 d .
O10 O 0.1026(3) 0.1946(3) 0.6589(2) 0.0295(11) Uani 1.0 4 d .
O11 O 0.2137(2) 0.3632(3) 0.65933(18) 0.0247(9) Uani 1.0 4 d .
O12 O 0.6044(3) 0.2088(4) 0.9910(3) 0.0403(13) Uani 1.0 4 d .
N1 N 0.4888(3) 0.4272(4) 0.8668(2) 0.0224(11) Uani 1.0 4 d .
N2 N 0.5311(3) 0.3141(4) 0.7482(3) 0.0210(11) Uani 1.0 4 d .
C1 C 0.0855(4) 0.3371(6) 0.7880(4) 0.0404(18) Uani 1.0 4 d .
C2 C 0.2168(4) 0.4271(5) 0.8239(3) 0.0254(13) Uani 1.0 4 d .
C3 C 0.1873(4) 0.5116(5) 0.8503(3) 0.0333(15) Uani 1.0 4 d .
C4 C 0.2418(4) 0.5889(5) 0.8895(3) 0.0387(17) Uani 1.0 4 d .
C5 C 0.3258(4) 0.5800(5) 0.9017(3) 0.0327(15) Uani 1.0 4 d .
C6 C 0.3575(4) 0.4931(4) 0.8743(3) 0.0255(13) Uani 1.0 4 d .
C7 C 0.3014(4) 0.4158(4) 0.8341(3) 0.0221(13) Uani 1.0 4 d .
C8 C 0.4476(4) 0.4902(4) 0.8923(3) 0.0253(13) Uani 1.0 4 d .
C9 C 0.5812(3) 0.4400(5) 0.8957(3) 0.0264(13) Uani 1.0 4 d .
C10 C 0.6186(4) 0.4457(5) 0.8364(3) 0.0276(14) Uani 1.0 4 d .
C11 C 0.6164(3) 0.3427(5) 0.7957(3) 0.0273(14) Uani 1.0 4 d .
C12 C 0.5232(4) 0.2902(4) 0.6826(3) 0.0236(14) Uani 1.0 4 d .
C13 C 0.4454(3) 0.2574(4) 0.6241(3) 0.0209(12) Uani 1.0 4 d .
C14 C 0.4480(4) 0.2546(4) 0.5527(3) 0.0245(14) Uani 1.0 4 d .
C15 C 0.3794(4) 0.2234(5) 0.4955(3) 0.0291(14) Uani 1.0 4 d .
C16 C 0.3064(4) 0.1908(4) 0.5078(3) 0.0274(14) Uani 1.0 4 d .
C17 C 0.3050(4) 0.1920(4) 0.5773(3) 0.0232(13) Uani 1.0 4 d .
C18 C 0.1726(4) 0.1033(5) 0.5420(3) 0.0328(15) Uani 1.0 4 d .
C19 C 0.3732(3) 0.2282(4) 0.6375(3) 0.0198(12) Uani 1.0 4 d .
C20 C 0.4293(3) 0.1152(4) 0.8537(3) 0.0233(13) Uani 1.0 4 d .
C21 C 0.4710(4) 0.0251(5) 0.9033(3) 0.0405(17) Uani 1.0 4 d .
C22 C 0.3926(4) 0.5589(4) 0.7134(3) 0.0291(14) Uani 1.0 4 d .
C23 C 0.1321(6) 0.0521(7) 0.8962(5) 0.064(3) Uani 1.0 4 d .
C24 C 0.1606(4) 0.0505(5) 0.8300(4) 0.0376(17) Uani 1.0 4 d .
C25 C 0.1487(4) -0.0417(5) 0.7895(4) 0.0434(18) Uani 1.0 4 d .
C26 C 0.1688(4) -0.0478(5) 0.7272(4) 0.0371(16) Uani 1.0 4 d .
C27 C 0.1302(4) -0.1452(5) 0.6729(3) 0.035(3) Uiso 0.6000 4 d .
C28 C 0.1599(10) -0.1584(13) 0.6978(8) 0.032(4) Uiso 0.4000 4 d .
C29 C -0.0371(4) 0.2090(5) 0.5836(4) 0.0365(17) Uani 1.0 4 d .
C30 C 0.0533(4) 0.2533(5) 0.6148(3) 0.0297(15) Uani 1.0 4 d .
C31 C 0.0674(4) 0.3552(5) 0.5937(3) 0.0333(16) Uani 1.0 4 d .
C32 C 0.1459(4) 0.4035(5) 0.6215(3) 0.0279(14) Uani 1.0 4 d .
C33 C 0.1501(4) 0.5200(5) 0.6076(3) 0.0346(16) Uani 1.0 4 d .
C34 C 0.6787(5) 0.1514(7) 0.9996(4) 0.055(3) Uani 1.0 4 d .
H1 H 0.5725 0.2029 0.9488 0.0477 Uiso 1.0 4 calc R
H2 H 0.0493 0.3895 0.7552 0.0513 Uiso 1.0 4 calc R
H3 H 0.0629 0.2665 0.7731 0.0512 Uiso 1.0 4 calc R
H4 H 0.0877 0.3507 0.8380 0.0513 Uiso 1.0 4 calc R
H5 H 0.1306 0.5176 0.8423 0.0399 Uiso 1.0 4 calc R
H6 H 0.2218 0.6470 0.9074 0.0470 Uiso 1.0 4 calc R
H7 H 0.3625 0.6313 0.9285 0.0391 Uiso 1.0 4 calc R
H8 H 0.4783 0.5397 0.9260 0.0304 Uiso 1.0 4 calc R
H9 H 0.5929 0.5047 0.9247 0.0310 Uiso 1.0 4 calc R
H10 H 0.6041 0.3796 0.9275 0.0310 Uiso 1.0 4 calc R
H11 H 0.5875 0.4988 0.8010 0.0325 Uiso 1.0 4 calc R
H12 H 0.6769 0.4679 0.8587 0.0325 Uiso 1.0 4 calc R
H13 H 0.6370 0.2846 0.8302 0.0341 Uiso 1.0 4 calc R
H14 H 0.6503 0.3479 0.7644 0.0342 Uiso 1.0 4 calc R
H15 H 0.5709 0.2941 0.6700 0.0317 Uiso 1.0 4 calc R
H16 H 0.4966 0.2737 0.5447 0.0315 Uiso 1.0 4 calc R
H17 H 0.3810 0.2241 0.4485 0.0366 Uiso 1.0 4 calc R
H18 H 0.2599 0.1685 0.4693 0.0315 Uiso 1.0 4 calc R
H19 H 0.1423 0.1537 0.5041 0.0394 Uiso 1.0 4 calc R
H20 H 0.1965 0.0480 0.5203 0.0394 Uiso 1.0 4 calc R
H21 H 0.1341 0.0716 0.5634 0.0394 Uiso 1.0 4 calc R
H22 H 0.4312 -0.0328 0.8969 0.0447 Uiso 1.0 4 calc R
H23 H 0.5193 0.0006 0.8917 0.0448 Uiso 1.0 4 calc R
H24 H 0.4895 0.0495 0.9540 0.0448 Uiso 1.0 4 calc R
H25 H 0.4517 0.5736 0.7398 0.0352 Uiso 1.0 4 calc R
H26 H 0.3759 0.5905 0.6648 0.0352 Uiso 1.0 4 calc R
H27 H 0.3589 0.5890 0.7402 0.0351 Uiso 1.0 4 calc R
H28 H 0.1263 -0.1003 0.8045 0.0550 Uiso 1.0 4 calc R
H29 H 0.0233 0.3916 0.5605 0.0400 Uiso 1.0 4 calc R
H30 H 0.7040 0.1294 1.0506 0.0639 Uiso 1.0 4 calc R
H31 H 0.6655 0.0890 0.9682 0.0640 Uiso 1.0 4 calc R
H32 H 0.7181 0.1960 0.9865 0.0640 Uiso 1.0 4 calc R

loop_
_atom_site_aniso_label
_atom_site_aniso_U_11
_atom_site_aniso_U_22
_atom_site_aniso_U_33
_atom_site_aniso_U_12
_atom_site_aniso_U_13
_atom_site_aniso_U_23
Gd1 0.02262(17) 0.01774(17) 0.02668(18) -0.00333(9) 0.01255(13) -0.00241(8)
Ni1 0.0214(3) 0.0159(4) 0.0213(4) -0.0015(3) 0.0101(3) -0.0015(3)
F13 0.037(2) 0.071(3) 0.064(3) -0.0144(19) 0.022(2) -0.004(2)
F14 0.0332(19) 0.053(3) 0.058(3) -0.0057(18) -0.0045(18) 0.014(2)
F15 0.046(2) 0.028(3) 0.085(3) -0.0099(17) 0.003(2) -0.0078(19)
F16 0.0365(19) 0.043(3) 0.069(3) 0.0014(17) 0.0029(18) 0.0256(19)
F17 0.115(4) 0.025(3) 0.055(3) 0.001(3) 0.026(3) -0.0054(18)
F18 0.041(2) 0.046(3) 0.080(3) -0.0014(18) 0.023(2) 0.028(2)
O1 0.0200(17) 0.032(3) 0.0323(19) 0.0007(15) 0.0148(15) -0.0066(16)
O2 0.0220(17) 0.0159(18) 0.0260(17) -0.0017(14) 0.0127(15) -0.0022(14)
O3 0.0248(17) 0.0189(18) 0.0221(16) -0.0002(14) 0.0124(15) -0.0029(14)
O4 0.0276(18) 0.027(3) 0.0276(18) -0.0074(16) 0.0092(16) -0.0085(15)
O5 0.0284(18) 0.022(2) 0.0332(19) -0.0030(15) 0.0159(16) 0.0008(15)
O6 0.0280(19) 0.018(2) 0.0274(18) 0.0025(14) 0.0132(17) 0.0011(13)
O7 0.0312(19) 0.0135(18) 0.0299(17) -0.0028(14) 0.0129(15) 0.0014(14)
O8 0.040(3) 0.029(3) 0.040(2) -0.0016(18) 0.0193(19) 0.0026(17)
O9 0.0287(19) 0.022(2) 0.046(3) -0.0049(15) 0.0185(18) -0.0031(17)
O10 0.026(2) 0.025(3) 0.038(3) -0.0021(15) 0.0108(18) -0.0032(15)
O11 0.0232(17) 0.023(2) 0.0259(18) -0.0015(14) 0.0055(15) 0.0006(14)
O12 0.039(3) 0.045(3) 0.035(3) 0.0058(19) 0.011(2) -0.0062(18)
N1 0.025(2) 0.023(3) 0.0192(19) -0.0004(17) 0.0076(17) 0.0004(16)
N2 0.022(2) 0.017(3) 0.026(3) -0.0002(16) 0.0117(18) -0.0008(16)
C1 0.031(3) 0.051(4) 0.046(4) -0.001(3) 0.022(3) -0.011(3)
C2 0.031(3) 0.026(3) 0.025(3) 0.003(3) 0.017(3) 0.000(2)
C3 0.033(3) 0.035(4) 0.032(3) 0.013(3) 0.011(3) 0.000(3)
C4 0.041(4) 0.035(4) 0.042(4) 0.008(3) 0.016(3) -0.011(3)
C5 0.042(3) 0.027(4) 0.029(3) 0.004(3) 0.012(3) -0.006(3)
C6 0.038(3) 0.017(3) 0.022(3) -0.001(3) 0.011(3) -0.0025(19)
C7 0.033(3) 0.021(3) 0.016(2) -0.001(2) 0.013(2) 0.0009(18)
C8 0.038(3) 0.016(3) 0.022(3) -0.003(2) 0.011(3) -0.0001(19)
C9 0.026(3) 0.025(3) 0.027(3) -0.006(2) 0.007(2) -0.003(2)
C10 0.029(3) 0.022(3) 0.030(3) -0.005(2) 0.008(3) 0.001(2)
C11 0.022(3) 0.027(3) 0.036(3) -0.002(2) 0.014(3) -0.003(3)
C12 0.029(3) 0.016(3) 0.034(3) -0.0001(19) 0.021(3) 0.0025(19)
C13 0.026(3) 0.016(3) 0.023(3) 0.0015(19) 0.011(2) -0.0016(18)
C14 0.033(3) 0.016(3) 0.030(3) 0.000(2) 0.018(3) 0.0031(19)
C15 0.043(4) 0.022(3) 0.027(3) -0.004(3) 0.017(3) -0.005(2)
C16 0.031(3) 0.027(3) 0.021(3) -0.001(2) 0.005(3) -0.0007(19)
C17 0.027(3) 0.018(3) 0.026(3) -0.0002(19) 0.011(3) -0.0017(18)
C18 0.028(3) 0.040(4) 0.031(3) -0.011(3) 0.011(3) -0.013(3)
C19 0.027(3) 0.013(3) 0.025(3) -0.0011(19) 0.016(2) -0.0033(19)
C20 0.033(3) 0.016(3) 0.022(3) -0.002(2) 0.010(3) -0.0014(18)
C21 0.048(4) 0.024(4) 0.039(3) -0.001(3) 0.003(3) 0.007(3)
C22 0.040(3) 0.015(3) 0.033(3) -0.002(3) 0.013(3) -0.001(2)
C23 0.092(6) 0.041(5) 0.075(5) -0.014(5) 0.051(5) 0.010(4)
C24 0.033(3) 0.036(4) 0.044(4) -0.004(3) 0.014(3) 0.003(3)
C25 0.044(4) 0.028(4) 0.066(4) -0.008(3) 0.028(4) 0.009(3)
C26 0.030(3) 0.025(4) 0.060(4) 0.000(3) 0.021(3) 0.001(3)
C29 0.029(3) 0.029(4) 0.049(4) -0.000(3) 0.010(3) 0.007(3)
C30 0.035(3) 0.027(4) 0.033(3) -0.003(3) 0.019(3) -0.001(3)
C31 0.031(3) 0.040(4) 0.030(3) -0.002(3) 0.010(3) 0.002(3)
C32 0.026(3) 0.035(4) 0.023(3) 0.003(3) 0.010(3) 0.001(2)
C33 0.037(3) 0.028(4) 0.037(3) 0.002(3) 0.011(3) 0.008(3)
C34 0.049(4) 0.054(5) 0.057(5) 0.010(4) 0.013(4) -0.010(4)

loop_
_atom_type_symbol
_atom_type_description
_atom_type_scat_dispersion_real
_atom_type_scat_dispersion_imag
_atom_type_scat_source
C C 0.0033 0.0016
;
International Tables for Crystallography
(1992, Vol. C, Tables 4.2.6.8 and 6.1.1.4)
;
H H 0.0000 0.0000
;
International Tables for Crystallography
(1992, Vol. C, Table 6.1.1.4)
;
O O 0.0106 0.0060
;
International Tables for Crystallography
(1992, Vol. C, Tables 4.2.6.8 and 6.1.1.4)
;
N N 0.0061 0.0033
;
International Tables for Crystallography
(1992, Vol. C, Tables 4.2.6.8 and 6.1.1.4)
;
Ni Ni 0.3393 1.1124
;
International Tables for Crystallography
(1992, Vol. C, Tables 4.2.6.8 and 6.1.1.4)
;
Gd Gd -0.1653 3.9035
;
International Tables for Crystallography
(1992, Vol. C, Tables 4.2.6.8 and 6.1.1.4)
;
F F 0.0171 0.0103
;
International Tables for Crystallography
(1992, Vol. C, Tables 4.2.6.8 and 6.1.1.4)
;

loop_
_geom_angle_atom_site_label_1
_geom_angle_atom_site_label_2
_geom_angle_atom_site_label_3
_geom_angle
_geom_angle_publ_flag
O1 Gd1 O2 61.79(12) yes
O1 Gd1 O3 125.36(12) yes
O1 Gd1 O4 131.74(11) yes
O1 Gd1 O5 117.70(12) yes
O1 Gd1 O8 65.03(14) yes
O1 Gd1 O9 127.21(13) yes
O1 Gd1 O10 72.60(12) yes
O1 Gd1 O11 66.62(13) yes
O2 Gd1 O3 70.91(13) yes
O2 Gd1 O4 126.90(13) yes
O2 Gd1 O5 76.68(12) yes
O2 Gd1 O8 94.27(14) yes
O2 Gd1 O9 152.50(11) yes
O2 Gd1 O10 131.47(13) yes
O2 Gd1 O11 74.86(11) yes
O3 Gd1 O4 62.26(11) yes
O3 Gd1 O5 72.95(13) yes
O3 Gd1 O8 146.90(12) yes
O3 Gd1 O9 107.40(14) yes
O3 Gd1 O10 131.93(13) yes
O3 Gd1 O11 76.31(13) yes
O4 Gd1 O5 110.00(13) yes
O4 Gd1 O8 138.81(13) yes
O4 Gd1 O9 69.66(13) yes
O4 Gd1 O10 73.40(14) yes
O4 Gd1 O11 71.16(12) yes
O5 Gd1 O8 74.89(14) yes
O5 Gd1 O9 76.71(12) yes
O5 Gd1 O10 143.94(13) yes
O5 Gd1 O11 143.40(12) yes
O8 Gd1 O9 72.13(15) yes
O8 Gd1 O10 80.21(14) yes
O8 Gd1 O11 129.55(14) yes
O9 Gd1 O10 71.01(12) yes
O9 Gd1 O11 132.27(11) yes
O10 Gd1 O11 72.55(12) yes
O2 Ni1 O3 83.06(15) yes
O2 Ni1 O6 90.93(16) yes
O2 Ni1 O7 85.29(15) yes
O2 Ni1 N1 90.37(17) yes
O2 Ni1 N2 171.52(14) yes
O3 Ni1 O6 92.19(14) yes
O3 Ni1 O7 82.34(13) yes
O3 Ni1 N1 171.70(16) yes
O3 Ni1 N2 89.83(16) yes
O6 Ni1 O7 173.68(14) yes
O6 Ni1 N1 92.98(15) yes
O6 Ni1 N2 93.96(17) yes
O7 Ni1 N1 92.11(15) yes
O7 Ni1 N2 89.20(16) yes
N1 Ni1 N2 96.27(18) yes
F4 F1 F6 149.9(15) yes
F4 F1 C23 93.4(13) yes
F6 F1 C23 57.2(8) yes
F5 F2 C23 63.5(18) yes
F6 F3 C23 64.0(11) yes
F1 F4 C23 57.0(10) yes
F2 F5 C23 97(2) yes
F1 F6 F3 134.7(15) yes
F1 F6 C23 52.7(7) yes
F3 F6 C23 82.9(13) yes
F10 F7 C27 46.5(6) yes
F10 F8 F11 135.0(14) yes
F10 F8 C27 55.1(11) yes
F10 F8 C28 82.2(13) yes
F11 F8 C27 82.1(8) yes
F11 F8 C28 56.3(9) yes
C27 F8 C28 27.2(7) yes
F12 F9 C27 101(3) yes
F12 F9 C28 125(3) yes
C27 F9 C28 27.3(7) yes
F7 F10 F8 148.9(15) yes
F7 F10 C27 64.8(8) yes
F7 F10 C28 87.9(11) yes
F8 F10 C27 84.2(11) yes
F8 F10 C28 61.1(11) yes
C27 F10 C28 23.1(8) yes
F8 F11 C27 43.8(5) yes
F8 F11 C28 51.4(9) yes
C27 F11 C28 10.0(7) yes
F9 F12 C27 62(2) yes
F9 F12 C28 41(2) yes
C27 F12 C28 23.2(6) yes
Gd1 O1 C1 126.9(4) yes
Gd1 O1 C2 116.2(3) yes
C1 O1 C2 116.0(5) yes
Gd1 O2 Ni1 101.81(16) yes
Gd1 O2 C7 128.8(3) yes
Ni1 O2 C7 123.4(4) yes
Gd1 O3 Ni1 102.31(16) yes
Gd1 O3 C19 128.8(3) yes
Ni1 O3 C19 123.6(4) yes
Gd1 O4 C17 116.7(3) yes
Gd1 O4 C18 126.9(4) yes
C17 O4 C18 116.4(5) yes
Gd1 O5 C20 139.8(4) yes
Ni1 O6 C20 123.6(3) yes
Ni1 O7 C22 130.5(3) yes
Gd1 O8 C24 135.6(5) yes
Gd1 O9 C26 132.7(4) yes
Gd1 O10 C30 136.0(4) yes
Gd1 O11 C32 131.6(4) yes
Ni1 N1 C8 123.5(4) yes
Ni1 N1 C9 120.3(4) yes
C8 N1 C9 116.0(4) yes
Ni1 N2 C11 120.4(4) yes
Ni1 N2 C12 124.2(4) yes
C11 N2 C12 115.3(5) yes
O1 C2 C3 124.8(5) yes
O1 C2 C7 113.4(5) yes
C3 C2 C7 121.8(5) yes
C2 C3 C4 120.2(6) yes
C3 C4 C5 119.8(6) yes
C4 C5 C6 120.8(5) yes
C5 C6 C7 118.7(5) yes
C5 C6 C8 116.1(5) yes
C7 C6 C8 125.1(5) yes
O2 C7 C2 118.9(5) yes
O2 C7 C6 122.4(5) yes
C2 C7 C6 118.6(5) yes
N1 C8 C6 127.0(5) yes
N1 C9 C10 112.9(4) yes
C9 C10 C11 114.8(5) yes
N2 C11 C10 112.3(5) yes
N2 C12 C13 126.5(6) yes
C12 C13 C14 116.3(5) yes
C12 C13 C19 123.0(5) yes
C14 C13 C19 120.7(4) yes
C13 C14 C15 120.3(6) yes
C14 C15 C16 120.2(6) yes
C15 C16 C17 119.2(5) yes
O4 C17 C16 124.8(5) yes
O4 C17 C19 112.8(5) yes
C16 C17 C19 122.4(6) yes
O3 C19 C13 124.8(4) yes
O3 C19 C17 118.0(5) yes
C13 C19 C17 117.2(5) yes
O5 C20 O6 126.1(5) yes
O5 C20 C21 117.5(5) yes
O6 C20 C21 116.4(5) yes
F1 C23 F2 113.2(9) yes
F1 C23 F3 102.7(9) yes
F1 C23 F4 29.6(7) yes
F1 C23 F5 118.6(10) yes
F1 C23 F6 70.1(8) yes
F1 C23 C24 117.5(10) yes
F2 C23 F3 105.6(9) yes
F2 C23 F4 94.4(7) yes
F2 C23 F5 19.9(7) yes
F2 C23 F6 123.5(11) yes
F2 C23 C24 111.1(8) yes
F3 C23 F4 131.4(9) yes
F3 C23 F5 85.7(9) yes
F3 C23 F6 33.1(7) yes
F3 C23 C24 105.3(7) yes
F4 C23 F5 107.9(8) yes
F4 C23 F6 99.5(8) yes
F4 C23 C24 107.9(8) yes
F5 C23 F6 105.8(11) yes
F5 C23 C24 118.2(9) yes
F6 C23 C24 115.8(8) yes
O8 C24 C23 113.7(6) yes
O8 C24 C25 128.4(7) yes
C23 C24 C25 117.8(7) yes
C24 C25 C26 121.4(7) yes
O9 C26 C25 129.4(6) yes
O9 C26 C27 112.9(6) yes
O9 C26 C28 117.9(9) yes
C25 C26 C27 117.1(6) yes
C25 C26 C28 111.5(9) yes
C27 C26 C28 21.5(6) yes
F7 C27 F8 109.5(7) yes
F7 C27 F9 109.5(7) yes
F7 C27 F10 68.8(8) yes
F7 C27 F11 158.3(7) yes
F7 C27 F12 94.2(7) yes
F7 C27 C26 110.5(6) yes
F7 C27 C28 178.8(19) yes
F8 C27 F9 109.5(7) yes
F8 C27 F10 40.7(7) yes
F8 C27 F11 54.1(6) yes
F8 C27 F12 122.8(8) yes
F8 C27 C26 110.6(6) yes
F8 C27 C28 71.6(18) yes
F9 C27 F10 125.1(9) yes
F9 C27 F11 69.2(7) yes
F9 C27 F12 16.8(6) yes
F9 C27 C26 107.2(6) yes
F9 C27 C28 70.1(19) yes
F10 C27 F11 93.8(8) yes
F10 C27 F12 126.8(10) yes
F10 C27 C26 125.3(10) yes
F10 C27 C28 112(2) yes
F11 C27 F12 86.0(7) yes
F11 C27 C26 89.9(5) yes
F11 C27 C28 22.7(16) yes
F12 C27 C26 107.9(7) yes
F12 C27 C28 85(2) yes
C26 C27 C28 68.8(16) yes
F8 C28 F9 117.7(14) yes
F8 C28 F10 36.7(8) yes
F8 C28 F11 72.3(11) yes
F8 C28 F12 120.9(13) yes
F8 C28 C26 121.4(15) yes
F8 C28 C27 81.2(18) yes
F9 C28 F10 105.3(12) yes
F9 C28 F11 92.8(14) yes
F9 C28 F12 13.2(6) yes
F9 C28 C26 118.3(14) yes
F9 C28 C27 82.6(19) yes
F10 C28 F11 107.3(14) yes
F10 C28 F12 100.5(11) yes
F10 C28 C26 110.7(12) yes
F10 C28 C27 44.5(15) yes
F11 C28 F12 106.0(14) yes
F11 C28 C26 120.3(12) yes
F11 C28 C27 147(3) yes
F12 C28 C26 110.1(12) yes
F12 C28 C27 71.5(18) yes
C26 C28 C27 89.7(18) yes
F13 C29 F14 106.7(6) yes
F13 C29 F15 107.3(6) yes
F13 C29 C30 108.6(5) yes
F14 C29 F15 108.7(5) yes
F14 C29 C30 114.2(6) yes
F15 C29 C30 111.0(5) yes
O10 C30 C29 113.7(5) yes
O10 C30 C31 128.3(5) yes
C29 C30 C31 117.8(5) yes
C30 C31 C32 121.9(5) yes
O11 C32 C31 128.1(6) yes
O11 C32 C33 114.7(5) yes
C31 C32 C33 117.2(5) yes
F16 C33 F17 108.5(6) yes
F16 C33 F18 106.7(5) yes
F16 C33 C32 114.8(5) yes
F17 C33 F18 106.3(5) yes
F17 C33 C32 109.7(5) yes
F18 C33 C32 110.5(6) yes

loop_
_geom_bond_atom_site_label_1
_geom_bond_atom_site_label_2
_geom_bond_distance
_geom_bond_publ_flag
Gd1 O1 2.690(4) yes
Gd1 O2 2.335(4) yes
Gd1 O3 2.324(4) yes
Gd1 O4 2.639(4) yes
Gd1 O5 2.340(4) yes
Gd1 O8 2.386(5) yes
Gd1 O9 2.423(4) yes
Gd1 O10 2.368(4) yes
Gd1 O11 2.462(4) yes
Ni1 O2 2.040(4) yes
Ni1 O3 2.036(4) yes
Ni1 O6 2.066(4) yes
Ni1 O7 2.185(4) yes
Ni1 N1 2.026(4) yes
Ni1 N2 2.031(5) yes
F1 F4 0.720(13) yes
F1 F6 1.445(14) yes
F1 C23 1.223(13) yes
F2 F5 0.480(14) yes
F2 C23 1.402(13) yes
F3 F6 0.783(14) yes
F3 C23 1.425(14) yes
F4 C23 1.456(11) yes
F5 C23 1.263(15) yes
F6 C23 1.291(15) yes
F7 F10 1.360(14) yes
F7 C27 1.320(8) yes
F8 F10 0.842(13) yes
F8 F11 1.503(15) yes
F8 C27 1.284(11) yes
F8 C28 1.233(19) yes
F9 F12 0.419(14) yes
F9 C27 1.282(12) yes
F9 C28 1.22(2) yes
F10 C27 1.058(15) yes
F10 C28 1.396(19) yes
F11 C27 1.839(13) yes
F11 C28 1.312(19) yes
F12 C27 1.425(16) yes
F12 C28 1.50(3) yes
F13 C29 1.340(10) yes
F14 C29 1.326(7) yes
F15 C29 1.315(7) yes
F16 C33 1.322(6) yes
F17 C33 1.323(8) yes
F18 C33 1.333(9) yes
O1 C1 1.431(8) yes
O1 C2 1.395(7) yes
O2 C7 1.337(7) yes
O3 C19 1.322(7) yes
O4 C17 1.393(8) yes
O4 C18 1.435(6) yes
O5 C20 1.248(6) yes
O6 C20 1.267(7) yes
O7 C22 1.427(7) yes
O8 C24 1.230(8) yes
O9 C26 1.254(8) yes
O10 C30 1.227(7) yes
O11 C32 1.247(6) yes
O12 C34 1.423(10) yes
N1 C8 1.278(8) yes
N1 C9 1.489(7) yes
N2 C11 1.476(6) yes
N2 C12 1.280(8) yes
C2 C3 1.361(9) yes
C2 C7 1.397(8) yes
C3 C4 1.387(8) yes
C4 C5 1.376(9) yes
C5 C6 1.414(9) yes
C6 C7 1.406(7) yes
C6 C8 1.454(8) yes
C9 C10 1.507(9) yes
C10 C11 1.526(8) yes
C12 C13 1.481(7) yes
C13 C14 1.414(8) yes
C13 C19 1.396(8) yes
C14 C15 1.367(7) yes
C15 C16 1.412(10) yes
C16 C17 1.368(9) yes
C17 C19 1.416(7) yes
C20 C21 1.509(8) yes
C23 C24 1.533(13) yes
C24 C25 1.389(10) yes
C25 C26 1.377(11) yes
C26 C27 1.616(8) yes
C26 C28 1.506(17) yes
C27 C28 0.593(14) yes
C29 C30 1.556(9) yes
C30 C31 1.404(9) yes
C31 C32 1.401(8) yes
C32 C33 1.511(9) yes
